data_2201211
loop_
_publ_author_name
'Chandler, Brett D.'
'Parvez, Masood'
'Ahmad, Viqar Uddin'
'Hussain, Javid'
'Hussain, Hidayat'
'Zubair, Mohammad'

_publ_section_title
;
 Triethylammonium (3-carboxyacrylato)dichlorodimethyltin(IV)
;
_journal_issue 6
_journal_name_full 'Acta Crystallographica Section E'
_journal_page_first m281
_journal_page_last m283
_journal_paper_doi 10.1107/S1600536802008176
_journal_volume 58
_journal_year 2002
_chemical_formula_iupac '(C6 H16 N1) [Sn Cl2 (C H3) (C6 H6 O4)]'
_chemical_formula_moiety 'C6 H16 N 1+, C6 H9 Cl2 O4 Sn 1-'
_chemical_formula_sum 'C12 H25 Cl2 N O4 Sn'
_chemical_formula_weight 436.92
_chemical_melting_point 333
_chemical_name_common
;
Triethylammonium dichloro dimethyl tin(IV) 3-carboxy acrylate
;
_space_group_IT_number 2
_symmetry_cell_setting triclinic
_symmetry_space_group_name_Hall '-P 1'
_symmetry_space_group_name_H-M 'P -1'
_atom_sites_solution_hydrogens geom
_atom_sites_solution_primary direct
_atom_sites_solution_secondary difmap
_cell_angle_alpha 69.9082(9)
_cell_angle_beta 83.7866(10)
_cell_angle_gamma 75.1111(13)
_cell_formula_units_Z 2
_cell_length_a 8.9962(2)
_cell_length_b 10.1856(2)
_cell_length_c 10.8439(3)
_cell_measurement_reflns_used 7194
_cell_measurement_temperature 173(2)
_cell_measurement_theta_max 27.4
_cell_measurement_theta_min 1.0
_cell_volume 901.63(4)
_computing_cell_refinement 'HKL DENZO (Otwinowski & Minor, 1997)'
_computing_data_collection 'COLLECT (Hooft, 1998)'
_computing_data_reduction 'SCALEPACK (Otwinowski & Minor, 1997)'
_computing_molecular_graphics 'ORTEPII (Johnson, 1976)'
_computing_publication_material SHELXL97
_computing_structure_refinement 'SHELXL97 (Sheldrick, 1997)'
_computing_structure_solution 'SAPI91 (Fan, 1991)'
_diffrn_ambient_temperature 173(2)
_diffrn_measured_fraction_theta_full 0.976
_diffrn_measured_fraction_theta_max 0.976
_diffrn_measurement_device_type 'Nonius KappaCCD'
_diffrn_measurement_method '\w and \f'
_diffrn_radiation_monochromator graphite
_diffrn_radiation_source 'fine-focus sealed tube'
_diffrn_radiation_type MoK\a
_diffrn_radiation_wavelength 0.71073
_diffrn_reflns_av_R_equivalents 0.0157
_diffrn_reflns_av_sigmaI/netI 0.030
_diffrn_reflns_limit_h_max 11
_diffrn_reflns_limit_h_min -11
_diffrn_reflns_limit_k_max 13
_diffrn_reflns_limit_k_min -13
_diffrn_reflns_limit_l_max 14
_diffrn_reflns_limit_l_min -14
_diffrn_reflns_number 7194
_diffrn_reflns_theta_full 27.4
_diffrn_reflns_theta_max 27.4
_diffrn_reflns_theta_min 3.5
_diffrn_standards_decay_% <0.1
_exptl_absorpt_coefficient_mu 1.72
_exptl_absorpt_correction_T_max 0.782
_exptl_absorpt_correction_T_min 0.673
_exptl_absorpt_correction_type multi-scan
_exptl_absorpt_process_details '(SORTAV; Blessing, 1997)'
_exptl_crystal_colour colourless
_exptl_crystal_density_diffrn 1.609
_exptl_crystal_density_meas ?
_exptl_crystal_density_method 'not measured'
_exptl_crystal_description prism
_exptl_crystal_F_000 440
_exptl_crystal_size_max 0.25
_exptl_crystal_size_mid 0.20
_exptl_crystal_size_min 0.15
_refine_diff_density_max 0.39
_refine_diff_density_min -0.50
_refine_ls_extinction_method none
_refine_ls_goodness_of_fit_ref 1.08
_refine_ls_hydrogen_treatment refall
_refine_ls_matrix_type full
_refine_ls_number_parameters 257
_refine_ls_number_reflns 4031
_refine_ls_number_restraints 0
_refine_ls_restrained_S_all 1.08
_refine_ls_R_factor_all 0.021
_refine_ls_R_factor_gt 0.020
_refine_ls_shift/su_max 0.002
_refine_ls_shift/su_mean 0.00
_refine_ls_structure_factor_coef Fsqd
_refine_ls_weighting_details 'calc w = 1/[\s^2^(Fo^2^)+(0.015P)^2^+0.38P] where P = (Fo^2^+2Fc^2^)/3'
_refine_ls_weighting_scheme calc
_refine_ls_wR_factor_gt 0.047
_refine_ls_wR_factor_ref 0.048
_reflns_number_gt 3828
_reflns_number_total 4031
_reflns_threshold_expression I>2\s(I)
_cod_data_source_file ww6021.cif
_cod_data_source_block I
_cod_depositor_comments
;
The following automatic conversions were performed:
'_symmetry_cell_setting' value 'Triclinic' changed to 'triclinic'
according to '/home/saulius/struct/CIF-dictionaries/cif_core.dic'
dictionary named 'cif_core.dic' version 2.4.1 from 2010-06-29.

Automatic conversion script
Id: cif_fix_enum 1527 2010-12-29 10:47:43Z saulius 

The following automatic conversions were performed:

'_symmetry_cell_setting' value 'Triclinic' changed to 'triclinic'
according to /home/saulius/struct/CIF-dictionaries/cif_core.dic
dictionary named 'cif_core.dic' version 2.4.1 from 2010-06-29.

Automatic conversion script
Id: cif_fix_values 1715 2011-07-08 13:25:40Z adriana 

The following automatic conversions were performed:

'_exptl_crystal_density_meas' value 'not measured' was changed to '?'
- the value is perceived as not measured.

Automatic conversion script
Id: cif_fix_values 3008 2015-01-20 13:52:24Z robertas 
;
_cod_database_code 2201211
_cod_database_fobs_code 2201211

loop_
_symmetry_equiv_pos_as_xyz
'x, y, z'
'-x, -y, -z'

loop_
_atom_site_label
_atom_site_fract_x
_atom_site_fract_y
_atom_site_fract_z
_atom_site_U_iso_or_equiv
_atom_site_adp_type
_atom_site_calc_flag
_atom_site_refinement_flags
_atom_site_occupancy
_atom_site_disorder_assembly
_atom_site_disorder_group
_atom_site_type_symbol
Sn1 0.189574(12) -0.040303(11) 0.833600(11) 0.02239(5) Uani d . 1 . . Sn
Cl1 -0.00424(5) -0.17402(5) 0.97088(4) 0.02835(10) Uani d . 1 . . Cl
Cl2 0.26995(5) -0.21944(5) 0.72810(4) 0.03003(10) Uani d . 1 . . Cl
O1 0.37415(16) 0.05150(15) 0.68864(14) 0.0360(3) Uani d . 1 . . O
O2 0.36018(16) 0.22579(16) 0.77203(14) 0.0372(3) Uani d . 1 . . O
O3 0.50707(18) 0.40535(15) 0.74894(14) 0.0369(3) Uani d . 1 . . O
H3 0.446(3) 0.334(3) 0.761(3) 0.0517(14) Uiso d . 1 . . H
O4 0.70805(18) 0.47088(16) 0.63189(16) 0.0411(3) Uani d . 1 . . O
C1 0.0234(2) 0.1327(2) 0.7178(2) 0.0306(4) Uani d . 1 . . C
H1A -0.074(3) 0.140(3) 0.763(3) 0.0517(14) Uiso d . 1 . . H
H1B 0.022(3) 0.119(3) 0.641(3) 0.0517(14) Uiso d . 1 . . H
H1C 0.052(3) 0.213(3) 0.703(3) 0.0517(14) Uiso d . 1 . . H
C2 0.3373(2) -0.0967(2) 0.9908(2) 0.0330(4) Uani d . 1 . . C
H2A 0.441(3) -0.097(3) 0.957(3) 0.0517(14) Uiso d . 1 . . H
H2B 0.337(3) -0.193(3) 1.040(3) 0.0517(14) Uiso d . 1 . . H
H2C 0.316(3) -0.040(3) 1.028(3) 0.0517(14) Uiso d . 1 . . H
C3 0.4146(2) 0.1606(2) 0.69195(18) 0.0267(4) Uani d . 1 . . C
C4 0.5336(2) 0.2083(2) 0.59017(18) 0.0255(4) Uani d . 1 . . C
H4 0.557(3) 0.155(3) 0.530(3) 0.0517(14) Uiso d . 1 . . H
C5 0.6127(2) 0.3067(2) 0.57648(18) 0.0262(4) Uani d . 1 . . C
H5 0.683(3) 0.320(3) 0.514(3) 0.0517(14) Uiso d . 1 . . H
C6 0.6105(2) 0.40012(19) 0.65640(18) 0.0269(4) Uani d . 1 . . C
N1 0.78734(17) 0.64472(16) 0.74679(15) 0.0239(3) Uani d . 1 . . N
H1 0.751(3) 0.581(3) 0.726(3) 0.0517(14) Uiso d . 1 . . H
C7 0.9551(2) 0.5769(2) 0.77443(19) 0.0275(4) Uani d . 1 . . C
H7A 0.958(3) 0.490(3) 0.847(3) 0.0517(14) Uiso d . 1 . . H
H7B 0.996(3) 0.642(3) 0.804(3) 0.0517(14) Uiso d . 1 . . H
C8 1.0451(3) 0.5471(2) 0.6571(2) 0.0384(5) Uani d . 1 . . C
H8A 1.143(3) 0.495(3) 0.684(3) 0.0517(14) Uiso d . 1 . . H
H8B 1.053(3) 0.636(3) 0.584(3) 0.0517(14) Uiso d . 1 . . H
H8C 1.001(3) 0.490(3) 0.619(3) 0.0517(14) Uiso d . 1 . . H
C9 0.7589(2) 0.7789(2) 0.6277(2) 0.0312(4) Uani d . 1 . . C
H9A 0.645(3) 0.818(3) 0.623(3) 0.0517(14) Uiso d . 1 . . H
H9B 0.793(3) 0.749(3) 0.552(3) 0.0517(14) Uiso d . 1 . . H
C10 0.8357(3) 0.8930(2) 0.6322(2) 0.0394(5) Uani d . 1 . . C
H10A 0.809(3) 0.976(3) 0.552(3) 0.0517(14) Uiso d . 1 . . H
H10B 0.949(3) 0.851(3) 0.635(3) 0.0517(14) Uiso d . 1 . . H
H10C 0.794(3) 0.922(3) 0.708(3) 0.0517(14) Uiso d . 1 . . H
C11 0.6979(2) 0.6707(2) 0.8650(2) 0.0331(4) Uani d . 1 . . C
H11A 0.592(3) 0.721(3) 0.837(3) 0.0517(14) Uiso d . 1 . . H
H11B 0.745(3) 0.733(3) 0.889(3) 0.0517(14) Uiso d . 1 . . H
C12 0.6976(3) 0.5321(3) 0.9757(2) 0.0471(6) Uani d . 1 . . C
H12A 0.635(3) 0.553(3) 1.044(3) 0.0517(14) Uiso d . 1 . . H
H12B 0.802(3) 0.482(3) 1.011(3) 0.0517(14) Uiso d . 1 . . H
H12C 0.666(3) 0.457(3) 0.947(3) 0.0517(14) Uiso d . 1 . . H

loop_
_atom_site_aniso_label
_atom_site_aniso_U_11
_atom_site_aniso_U_22
_atom_site_aniso_U_33
_atom_site_aniso_U_12
_atom_site_aniso_U_13
_atom_site_aniso_U_23
Sn1 0.02418(8) 0.02334(7) 0.02196(8) -0.00951(5) -0.00124(5) -0.00725(5)
Cl1 0.0305(2) 0.0292(2) 0.0293(2) -0.01435(17) 0.00651(18) -0.01137(17)
Cl2 0.0336(2) 0.0317(2) 0.0308(2) -0.01283(18) 0.00723(18) -0.01639(18)
O1 0.0373(8) 0.0425(8) 0.0353(8) -0.0257(6) 0.0070(6) -0.0121(6)
O2 0.0339(7) 0.0439(8) 0.0370(8) -0.0159(6) 0.0139(6) -0.0169(6)
O3 0.0465(8) 0.0363(7) 0.0357(8) -0.0146(6) 0.0078(6) -0.0205(6)
O4 0.0448(8) 0.0434(8) 0.0489(9) -0.0246(7) 0.0028(7) -0.0232(7)
C1 0.0360(10) 0.0266(9) 0.0273(10) -0.0072(8) -0.0033(8) -0.0059(8)
C2 0.0297(10) 0.0397(11) 0.0324(11) -0.0076(8) -0.0062(8) -0.0141(9)
C3 0.0219(8) 0.0321(9) 0.0258(9) -0.0108(7) -0.0001(7) -0.0058(7)
C4 0.0229(8) 0.0313(9) 0.0266(9) -0.0111(7) 0.0012(7) -0.0120(7)
C5 0.0244(9) 0.0335(9) 0.0251(9) -0.0126(7) 0.0043(7) -0.0122(7)
C6 0.0297(9) 0.0246(8) 0.0275(9) -0.0073(7) -0.0041(7) -0.0084(7)
N1 0.0240(7) 0.0263(7) 0.0250(8) -0.0096(6) -0.0003(6) -0.0104(6)
C7 0.0231(9) 0.0263(9) 0.0314(10) -0.0059(7) -0.0006(7) -0.0073(8)
C8 0.0300(10) 0.0385(11) 0.0473(13) -0.0078(9) 0.0105(9) -0.0184(10)
C9 0.0314(10) 0.0313(10) 0.0290(10) -0.0066(8) -0.0081(8) -0.0058(8)
C10 0.0486(13) 0.0240(9) 0.0415(12) -0.0082(9) -0.0088(10) -0.0037(9)
C11 0.0297(10) 0.0402(11) 0.0330(11) -0.0079(8) 0.0050(8) -0.0183(9)
C12 0.0489(14) 0.0567(14) 0.0322(12) -0.0159(11) 0.0156(10) -0.0128(11)

loop_
_atom_type_symbol
_atom_type_description
_atom_type_scat_dispersion_real
_atom_type_scat_dispersion_imag
_atom_type_scat_source
C C 0.0033 0.0016 'International Tables Vol C Tables 4.2.6.8 and 6.1.1.4'
H H 0.0000 0.0000 'International Tables Vol C Tables 4.2.6.8 and 6.1.1.4'
Cl Cl 0.1484 0.1585 'International Tables Vol C Tables 4.2.6.8 and 6.1.1.4'
N N 0.0061 0.0033 'International Tables Vol C Tables 4.2.6.8 and 6.1.1.4'
O O 0.0106 0.0060 'International Tables Vol C Tables 4.2.6.8 and 6.1.1.4'
Sn Sn -0.6537 1.4246 'International Tables Vol C Tables 4.2.6.8 and 6.1.1.4'

loop_
_geom_angle_atom_site_label_1
_geom_angle_atom_site_label_2
_geom_angle_atom_site_label_3
_geom_angle
_geom_angle_publ_flag
C2 Sn1 C1 141.93(9) y
C2 Sn1 O1 89.96(7) y
C1 Sn1 O1 87.58(7) y
C2 Sn1 Cl2 107.85(6) y
C1 Sn1 Cl2 109.06(6) y
O1 Sn1 Cl2 79.82(4) y
C2 Sn1 Cl1 94.37(6) y
C1 Sn1 Cl1 94.78(6) y
O1 Sn1 Cl1 169.56(4) y
Cl2 Sn1 Cl1 89.807(15) y
C3 O1 Sn1 120.95(12) y
C3 O2 H3 109.8(10) n
C6 O3 H3 110.5(15) n
Sn1 C1 H1A 110.4(15) n
Sn1 C1 H1B 107.3(17) n
H1A C1 H1B 114(2) n
Sn1 C1 H1C 109.2(17) n
H1A C1 H1C 108(2) n
H1B C1 H1C 108(2) n
Sn1 C2 H2A 109.2(16) n
Sn1 C2 H2B 105.4(16) n
H2A C2 H2B 106(2) n
Sn1 C2 H2C 112(2) n
H2A C2 H2C 106(3) n
H2B C2 H2C 118(3) n
O2 C3 O1 123.87(17) n
O2 C3 C4 121.66(17) n
O1 C3 C4 114.47(16) n
C5 C4 C3 129.55(18) n
C5 C4 H4 117.8(16) n
C3 C4 H4 112.6(16) n
C4 C5 C6 130.91(17) n
C4 C5 H5 118.9(18) n
C6 C5 H5 110.1(18) n
O4 C6 O3 121.84(18) n
O4 C6 C5 118.15(17) n
O3 C6 C5 120.01(16) n
C11 N1 C7 112.35(15) y
C11 N1 C9 111.33(15) y
C7 N1 C9 113.72(14) y
C11 N1 H1 108.0(17) n
C7 N1 H1 105.6(17) n
C9 N1 H1 105.2(17) n
N1 C7 C8 112.72(17) n
N1 C7 H7A 105.5(15) n
C8 C7 H7A 111.5(16) n
N1 C7 H7B 107.5(15) n
C8 C7 H7B 111.4(15) n
H7A C7 H7B 108(2) n
C7 C8 H8A 108.1(17) n
C7 C8 H8B 113.0(15) n
H8A C8 H8B 109(2) n
C7 C8 H8C 113.9(16) n
H8A C8 H8C 107(2) n
H8B C8 H8C 106(2) n
N1 C9 C10 113.87(16) n
N1 C9 H9A 106.5(15) n
C10 C9 H9A 109.3(15) n
N1 C9 H9B 107.0(15) n
C10 C9 H9B 111.4(16) n
H9A C9 H9B 108(2) n
C9 C10 H10A 107.9(16) n
C9 C10 H10B 107.0(15) n
H10A C10 H10B 110(2) n
C9 C10 H10C 108.1(16) n
H10A C10 H10C 109(2) n
H10B C10 H10C 114(2) n
N1 C11 C12 111.81(17) n
N1 C11 H11A 107.4(16) n
C12 C11 H11A 109.9(15) n
N1 C11 H11B 106.0(16) n
C12 C11 H11B 112.2(15) n
H11A C11 H11B 109(2) n
C11 C12 H12A 108.6(16) n
C11 C12 H12B 111.9(15) n
H12A C12 H12B 107(2) n
C11 C12 H12C 112.9(15) n
H12A C12 H12C 112(2) n
H12B C12 H12C 104(2) n

loop_
_geom_bond_atom_site_label_1
_geom_bond_atom_site_label_2
_geom_bond_site_symmetry_2
_geom_bond_distance
_geom_bond_publ_flag
Sn1 Cl1 . 2.5252(4) y
Sn1 Cl2 . 2.3954(4) y
Sn1 O1 . 2.3077(13) y
Sn1 C1 . 2.109(2) y
Sn1 C2 . 2.104(2) y
O1 C3 . 1.267(2) y
O2 C3 . 1.254(2) y
O2 H3 . 1.47(3) n
O3 C6 . 1.298(2) y
O3 H3 . 0.98(3) n
O4 C6 . 1.226(2) y
C1 H1A . 0.96(3) n
C1 H1B . 0.89(3) n
C1 H1C . 0.88(3) n
C2 H2A . 0.97(3) n
C2 H2B . 0.94(3) n
C2 H2C . 0.79(3) n
C3 C4 . 1.498(2) n
C4 C5 . 1.332(3) n
C4 H4 . 0.96(3) n
C5 C6 . 1.487(3) n
C5 H5 . 0.87(3) n
N1 C7 . 1.505(2) y
N1 C9 . 1.510(2) y
N1 C11 . 1.504(2) y
N1 H1 . 0.89(3) n
C7 C8 . 1.511(3) n
C7 H7A . 0.96(3) n
C7 H7B . 0.99(3) n
C8 H8A . 0.92(3) n
C8 H8B . 0.99(3) n
C8 H8C . 1.00(3) n
C9 C10 . 1.513(3) n
C9 H9A . 1.00(3) n
C9 H9B . 0.97(3) n
C10 H10A . 0.98(3) n
C10 H10B . 1.00(3) n
C10 H10C . 0.97(3) n
C11 C12 . 1.507(3) n
C11 H11A . 0.99(3) n
C11 H11B . 0.97(3) n
C12 H12A . 0.93(3) n
C12 H12B . 0.99(3) n
C12 H12C . 1.03(3) n

loop_
_geom_hbond_atom_site_label_D
_geom_hbond_atom_site_label_H
_geom_hbond_atom_site_label_A
_geom_hbond_distance_DH
_geom_hbond_distance_HA
_geom_hbond_distance_DA
_geom_hbond_angle_DHA
O3 H3 O2 0.98(3) 1.47(3) 2.451(2) 177(3)
N1 H1 O4 0.89(3) 1.89(3) 2.748(2) 162(3)

loop_
_geom_torsion_atom_site_label_1
_geom_torsion_atom_site_label_2
_geom_torsion_atom_site_label_3
_geom_torsion_atom_site_label_4
_geom_torsion
_geom_torsion_publ_flag
C2 Sn1 O1 C3 -65.53(15) n
C1 Sn1 O1 C3 76.46(15) n
Cl2 Sn1 O1 C3 -173.68(14) n
Cl1 Sn1 O1 C3 179.84(15) n
Sn1 O1 C3 O2 0.3(3) n
Sn1 O1 C3 C4 -179.06(11) n
O2 C3 C4 C5 9.2(3) n
O1 C3 C4 C5 -171.35(19) n
C3 C4 C5 C6 0.4(3) n
C4 C5 C6 O4 171.7(2) n
C4 C5 C6 O3 -8.5(3) n
C11 N1 C7 C8 178.60(16) n
C9 N1 C7 C8 -53.8(2) n
C11 N1 C9 C10 73.1(2) n
C7 N1 C9 C10 -55.1(2) n
C7 N1 C11 C12 -63.5(2) n
C9 N1 C11 C12 167.66(18) n
